data_2312408
loop_
_publ_author_name
'Yoshino, Sho'
'Arima, Hidechika'
'Ishijima, Masanao'
'Kajihara, Koichi'

_publ_section_title
;
 Crystal structures of the alkali aluminoboracites
 <i>A</i><sub>4</sub>B<sub>4</sub>Al<sub>3</sub>O<sub>12</sub>Cl (<i>A</i>
 = Li, Na).
;
_journal_coeditor_code WM5704
_journal_issue 'Pt 2'
_journal_name_full 'Acta crystallographica. Section E, Crystallographic communications'
_journal_page_first 169
_journal_page_last 173
_journal_paper_doi 10.1107/S2056989024000501
_journal_volume 80
_journal_year 2024
_chemical_formula_iupac 'Li4 B4 Al3 O12 Cl'
_chemical_formula_sum 'Al3 B4 Cl Li4 O12'
_chemical_formula_weight 379.39
_chemical_name_common 'Lithium aluminoboracite'
_chemical_name_systematic 'Lithium aluminoboracite'
_space_group_crystal_system cubic
_space_group_IT_number 196
_space_group_name_Hall 'F 2 2 3'
_space_group_name_H-M_alt 'F 2 3'
_audit_creation_method SHELXL-2018/3
_cell_angle_alpha 90
_cell_angle_beta 90
_cell_angle_gamma 90
_cell_formula_units_Z 8
_cell_length_a 12.98390(10)
_cell_length_b 12.98390(10)
_cell_length_c 12.98390(10)
_cell_measurement_reflns_used 2808
_cell_measurement_temperature 297(2)
_cell_measurement_theta_max 73.2152
_cell_measurement_theta_min 6.8200
_cell_volume 2188.85(3)
_computing_cell_refinement
;
SAINT (Bruker, 2019)
;
_computing_data_collection
;
BIS (Bruker, 2021)
;
_computing_data_reduction
;
SAINT (Bruker, 2019)
;
_computing_molecular_graphics
;
VESTA (Momma & Izumi, 2011)
;
_computing_publication_material
;
publCIF (Westrip, 2010)
;
_computing_structure_refinement
;
SHELXL (Sheldrick, 2015b) and <i>ShelXle</i> (H\"ubschle <i>et al.</i>,
2011)
;
_computing_structure_solution
;
SHELXTL (Sheldrick, 2015a)
;
_diffrn_ambient_temperature 297(2)
_diffrn_detector_area_resol_mean 7.3910
_diffrn_measured_fraction_theta_full 1.000
_diffrn_measured_fraction_theta_max 1.000
_diffrn_measurement_device_type 'Bruker D8 goniometer'
_diffrn_measurement_method 'omega scans'
_diffrn_radiation_type CuK\a
_diffrn_radiation_wavelength 1.54178
_diffrn_reflns_av_R_equivalents 0.0236
_diffrn_reflns_av_unetI/netI 0.0137
_diffrn_reflns_limit_h_max 12
_diffrn_reflns_limit_h_min -15
_diffrn_reflns_limit_k_max 16
_diffrn_reflns_limit_k_min -15
_diffrn_reflns_limit_l_max 15
_diffrn_reflns_limit_l_min -16
_diffrn_reflns_number 4728
_diffrn_reflns_theta_full 67.679
_diffrn_reflns_theta_max 73.208
_diffrn_reflns_theta_min 5.903
_diffrn_source 'sealed tube'
_exptl_absorpt_coefficient_mu 6.117
_exptl_absorpt_correction_T_max 0.75
_exptl_absorpt_correction_T_min 0.62
_exptl_absorpt_correction_type multi-scan
_exptl_absorpt_process_details
;
(<i>SADABS</i>; Krause <i>et al.</i>,  2015)
;
_exptl_crystal_colour colorless
_exptl_crystal_density_diffrn 2.303
_exptl_crystal_density_method 'not measured'
_exptl_crystal_description plate
_exptl_crystal_F_000 1472
_exptl_crystal_size_max 0.106
_exptl_crystal_size_mid 0.095
_exptl_crystal_size_min 0.059
_refine_diff_density_max 0.195
_refine_diff_density_min -0.911
_refine_ls_abs_structure_details
;
Flack <i>x</i> determined using 132 quotients [(I+)-(I-)]/[(I+)+(I-)]
(Parsons <i>et al.</i>,  2013).
;
_refine_ls_abs_structure_Flack -0.03(2)
_refine_ls_extinction_method none
_refine_ls_goodness_of_fit_ref 1.171
_refine_ls_hydrogen_treatment undef
_refine_ls_matrix_type full
_refine_ls_number_parameters 50
_refine_ls_number_reflns 389
_refine_ls_number_restraints 1
_refine_ls_restrained_S_all 1.169
_refine_ls_R_factor_all 0.0360
_refine_ls_R_factor_gt 0.0322
_refine_ls_shift/su_max 0.003
_refine_ls_shift/su_mean 0.001
_refine_ls_structure_factor_coef Fsqd
_refine_ls_weighting_details 'w=1/[\s^2^(Fo^2^)+(0.0537P)^2^+1.5774P] where P=(Fo^2^+2Fc^2^)/3'
_refine_ls_weighting_scheme calc
_refine_ls_wR_factor_gt 0.0775
_refine_ls_wR_factor_ref 0.0814
_reflns_number_gt 317
_reflns_number_total 389
_reflns_threshold_expression 'I > 2\s(I)'
_cod_data_source_file wm5704.cif
_cod_data_source_block kjh0818yoshinoL14_0m_a_1
_cod_original_cell_volume 2188.85(5)
_cod_database_code 2312408
_shelx_space_group_comment
;
The symmetry employed for this shelxl refinement is uniquely defined
by the following loop, which should always be used as a source of
symmetry information in preference to the above space-group names.
They are only intended as comments.
;

loop_
_space_group_symop_operation_xyz
'x, y, z'
'-x, -y, z'
'-x, y, -z'
'x, -y, -z'
'z, x, y'
'z, -x, -y'
'-z, -x, y'
'-z, x, -y'
'y, z, x'
'-y, z, -x'
'y, -z, -x'
'-y, -z, x'
'x, y+1/2, z+1/2'
'-x, -y+1/2, z+1/2'
'-x, y+1/2, -z+1/2'
'x, -y+1/2, -z+1/2'
'z, x+1/2, y+1/2'
'z, -x+1/2, -y+1/2'
'-z, -x+1/2, y+1/2'
'-z, x+1/2, -y+1/2'
'y, z+1/2, x+1/2'
'-y, z+1/2, -x+1/2'
'y, -z+1/2, -x+1/2'
'-y, -z+1/2, x+1/2'
'x+1/2, y, z+1/2'
'-x+1/2, -y, z+1/2'
'-x+1/2, y, -z+1/2'
'x+1/2, -y, -z+1/2'
'z+1/2, x, y+1/2'
'z+1/2, -x, -y+1/2'
'-z+1/2, -x, y+1/2'
'-z+1/2, x, -y+1/2'
'y+1/2, z, x+1/2'
'-y+1/2, z, -x+1/2'
'y+1/2, -z, -x+1/2'
'-y+1/2, -z, x+1/2'
'x+1/2, y+1/2, z'
'-x+1/2, -y+1/2, z'
'-x+1/2, y+1/2, -z'
'x+1/2, -y+1/2, -z'
'z+1/2, x+1/2, y'
'z+1/2, -x+1/2, -y'
'-z+1/2, -x+1/2, y'
'-z+1/2, x+1/2, -y'
'y+1/2, z+1/2, x'
'-y+1/2, z+1/2, -x'
'y+1/2, -z+1/2, -x'
'-y+1/2, -z+1/2, x'

loop_
_atom_site_type_symbol
_atom_site_label
_atom_site_fract_x
_atom_site_fract_y
_atom_site_fract_z
_atom_site_U_iso_or_equiv
_atom_site_adp_type
_atom_site_calc_flag
_atom_site_occupancy
_atom_site_disorder_assembly
_atom_site_disorder_group
Li Li1 0.020(4) 0.250000 0.250000 0.047(13) Uani d 0.5 . .
Li Li2 0.517(5) 0.750000 0.750000 0.050(15) Uani d 0.5 . .
Li Li3 0.363(3) 0.363(3) 0.363(3) 0.020(12) Uani d 0.205(14) . .
Li Li4 0.864(2) 0.864(2) 0.864(2) 0.035(12) Uani d 0.295(14) . .
B B1 0.1060(3) 0.1060(3) 0.1060(3) 0.0112(10) Uani d 1 . .
B B2 0.6057(3) 0.6057(3) 0.6057(3) 0.0119(10) Uani d 1 . .
Al Al1 0.24997(11) 0.000000 0.000000 0.0118(5) Uani d 1 . .
O O1 0.02797(13) 0.11005(14) 0.17683(14) 0.0170(5) Uani d 1 . .
O O2 0.02784(13) 0.17681(14) 0.61004(14) 0.0171(5) Uani d 1 . .
Cl Cl1 0.250000 0.250000 0.250000 0.0774(16) Uani d 1 . .
Cl Cl2 0.750000 0.750000 0.750000 0.0786(16) Uani d 1 . .

loop_
_atom_site_aniso_label
_atom_site_aniso_U_11
_atom_site_aniso_U_22
_atom_site_aniso_U_33
_atom_site_aniso_U_12
_atom_site_aniso_U_13
_atom_site_aniso_U_23
Li1 0.08(3) 0.015(11) 0.040(17) 0.000 0.000 -0.012(14)
Li2 0.11(5) 0.031(14) 0.010(11) 0.000 0.000 -0.008(13)
Li3 0.020(12) 0.020(12) 0.020(12) -0.004(10) -0.004(10) -0.004(10)
Li4 0.035(12) 0.035(12) 0.035(12) 0.000(10) 0.000(10) 0.000(10)
B1 0.0112(10) 0.0112(10) 0.0112(10) -0.0005(15) -0.0005(15) -0.0005(15)
B2 0.0119(10) 0.0119(10) 0.0119(10) -0.0001(15) -0.0001(15) -0.0001(15)
Al1 0.0115(6) 0.0119(6) 0.0120(6) 0.000 0.000 0.0003(4)
O1 0.0185(10) 0.0161(9) 0.0164(10) 0.0050(6) 0.0069(9) 0.0048(9)
O2 0.0196(11) 0.0164(10) 0.0154(9) 0.0071(9) 0.0050(6) 0.0048(9)
Cl1 0.0774(16) 0.0774(16) 0.0774(16) 0.000 0.000 0.000
Cl2 0.0786(16) 0.0786(16) 0.0786(16) 0.000 0.000 0.000

loop_
_atom_type_symbol
_atom_type_description
_atom_type_scat_dispersion_real
_atom_type_scat_dispersion_imag
_atom_type_scat_source
Al Al 0.2130 0.2455 'International Tables Vol C Tables 4.2.6.8 and 6.1.1.4'
B B 0.0090 0.0039 'International Tables Vol C Tables 4.2.6.8 and 6.1.1.4'
Cl Cl 0.3639 0.7018 'International Tables Vol C Tables 4.2.6.8 and 6.1.1.4'
Li Li 0.0008 0.0003 'International Tables Vol C Tables 4.2.6.8 and 6.1.1.4'
O O 0.0492 0.0322 'International Tables Vol C Tables 4.2.6.8 and 6.1.1.4'

loop_
_geom_angle_atom_site_label_1
_geom_angle_atom_site_label_2
_geom_angle_atom_site_label_3
_geom_angle_site_symmetry_1
_geom_angle_site_symmetry_3
_geom_angle
_geom_angle_publ_flag
Li2 Li1 O1 26_564 16 92.8(16) ?
Li2 Li1 O1 26_564 . 92.8(16) ?
O1 Li1 O1 16 . 174(3) ?
Li2 Li1 O2 26_564 14_554 73.1(14) ?
O1 Li1 O2 16 14_554 90.8(4) ?
O1 Li1 O2 . 14_554 90.8(4) ?
Li2 Li1 O2 26_564 3_556 73.1(14) ?
O1 Li1 O2 16 3_556 90.8(4) ?
O1 Li1 O2 . 3_556 90.8(4) ?
O2 Li1 O2 14_554 3_556 146(3) ?
Li2 Li1 Li3 26_564 27 126.0(15) ?
O1 Li1 Li3 16 27 74.3(8) ?
O1 Li1 Li3 . 27 102.3(12) ?
O2 Li1 Li3 14_554 27 55.4(12) ?
O2 Li1 Li3 3_556 27 155(2) ?
Li2 Li1 Li3 26_564 38 126.0(15) ?
O1 Li1 Li3 16 38 102.3(12) ?
O1 Li1 Li3 . 38 74.3(8) ?
O2 Li1 Li3 14_554 38 155(2) ?
O2 Li1 Li3 3_556 38 55.4(12) ?
Li3 Li1 Li3 27 38 108(3) ?
Li2 Li1 Li4 26_564 4_466 45.7(13) ?
O1 Li1 Li4 16 4_466 136(2) ?
O1 Li1 Li4 . 4_466 49.6(13) ?
O2 Li1 Li4 14_554 4_466 65.9(10) ?
O2 Li1 Li4 3_556 4_466 90.1(14) ?
Li3 Li1 Li4 27 4_466 114.3(10) ?
Li3 Li1 Li4 38 4_466 114.3(10) ?
Li2 Li1 Li4 26_564 13_444 45.7(13) ?
O1 Li1 Li4 16 13_444 49.6(13) ?
O1 Li1 Li4 . 13_444 136(2) ?
O2 Li1 Li4 14_554 13_444 90.1(14) ?
O2 Li1 Li4 3_556 13_444 65.9(10) ?
Li3 Li1 Li4 27 13_444 114.3(10) ?
Li3 Li1 Li4 38 13_444 114.3(10) ?
Li4 Li1 Li4 4_466 13_444 91(3) ?
Li2 Li1 Cl1 26_564 . 180.0 ?
O1 Li1 Cl1 16 . 87.2(16) ?
O1 Li1 Cl1 . . 87.2(16) ?
O2 Li1 Cl1 14_554 . 106.9(14) ?
O2 Li1 Cl1 3_556 . 106.9(14) ?
Li3 Li1 Cl1 27 . 54.0(15) ?
Li3 Li1 Cl1 38 . 54.0(15) ?
Li4 Li1 Cl1 4_466 . 134.3(13) ?
Li4 Li1 Cl1 13_444 . 134.3(13) ?
Li2 Li1 Al1 26_564 9 85.4(10) ?
O1 Li1 Al1 16 9 152.41(19) ?
O1 Li1 Al1 . 9 28.56(17) ?
O2 Li1 Al1 14_554 9 114.7(7) ?
O2 Li1 Al1 3_556 9 62.3(2) ?
Li3 Li1 Al1 27 9 128.1(12) ?
Li3 Li1 Al1 38 9 58.5(7) ?
Li4 Li1 Al1 4_466 9 55.9(7) ?
Li4 Li1 Al1 13_444 9 116.6(14) ?
Cl1 Li1 Al1 . 9 94.6(10) ?
Li2 Li1 Al1 26_564 5 85.4(10) ?
O1 Li1 Al1 16 5 117.73(11) ?
O1 Li1 Al1 . 5 62.78(10) ?
O2 Li1 Al1 14_554 5 29.72(10) ?
O2 Li1 Al1 3_556 5 145.3(15) ?
Li3 Li1 Al1 27 5 58.5(7) ?
Li3 Li1 Al1 38 5 128.1(12) ?
Li4 Li1 Al1 4_466 5 55.9(7) ?
Li4 Li1 Al1 13_444 5 116.6(14) ?
Cl1 Li1 Al1 . 5 94.6(10) ?
Al1 Li1 Al1 9 5 89.62(17) ?
O2 Li2 O2 28_566 37 172(3) ?
O2 Li2 O1 28_566 39_556 91.1(4) ?
O2 Li2 O1 37 39_556 91.1(4) ?
O2 Li2 O1 28_566 26_565 91.1(4) ?
O2 Li2 O1 37 26_565 91.1(4) ?
O1 Li2 O1 39_556 26_565 148(3) ?
O2 Li2 Li4 28_566 27_656 101.4(13) ?
O2 Li2 Li4 37 27_656 73.7(9) ?
O1 Li2 Li4 39_556 27_656 154(2) ?
O1 Li2 Li4 26_565 27_656 55.1(12) ?
O2 Li2 Li4 28_566 38_665 73.7(9) ?
O2 Li2 Li4 37 38_665 101.4(13) ?
O1 Li2 Li4 39_556 38_665 55.1(12) ?
O1 Li2 Li4 26_565 38_665 154(2) ?
Li4 Li2 Li4 27_656 38_665 107(3) ?
O2 Li2 Li3 28_566 4_566 137(2) ?
O2 Li2 Li3 37 4_566 50.2(14) ?
O1 Li2 Li3 39_556 4_566 66.6(10) ?
O1 Li2 Li3 26_565 4_566 91.1(15) ?
Li4 Li2 Li3 27_656 4_566 114.4(10) ?
Li4 Li2 Li3 38_665 4_566 114.4(10) ?
O2 Li2 Li3 28_566 13 50.2(13) ?
O2 Li2 Li3 37 13 137(2) ?
O1 Li2 Li3 39_556 13 91.1(15) ?
O1 Li2 Li3 26_565 13 66.6(10) ?
Li4 Li2 Li3 27_656 13 114.4(10) ?
Li4 Li2 Li3 38_665 13 114.4(10) ?
Li3 Li2 Li3 4_566 13 92(3) ?
O2 Li2 Cl2 28_566 . 86.0(17) ?
O2 Li2 Cl2 37 . 86.0(17) ?
O1 Li2 Cl2 39_556 . 105.9(15) ?
O1 Li2 Cl2 26_565 . 105.9(15) ?
Li4 Li2 Cl2 27_656 . 53.3(15) ?
Li4 Li2 Cl2 38_665 . 53.3(15) ?
Li3 Li2 Cl2 4_566 . 133.8(13) ?
Li3 Li2 Cl2 13 . 133.8(13) ?
O2 Li2 Al1 28_566 46_556 117.76(6) ?
O2 Li2 Al1 37 46_556 62.84(9) ?
O1 Li2 Al1 39_556 46_556 29.66(11) ?
O1 Li2 Al1 26_565 46_556 146.3(15) ?
Li4 Li2 Al1 27_656 46_556 127.3(13) ?
Li4 Li2 Al1 38_665 46_556 58.3(7) ?
Li3 Li2 Al1 4_566 46_556 56.2(7) ?
Li3 Li2 Al1 13 46_556 117.5(15) ?
Cl2 Li2 Al1 . 46_556 93.9(10) ?
O2 Li2 Al1 28_566 30_565 152.45(6) ?
O2 Li2 Al1 37 30_565 28.68(17) ?
O1 Li2 Al1 39_556 30_565 115.2(7) ?
O1 Li2 Al1 26_565 30_565 62.41(19) ?
Li4 Li2 Al1 27_656 30_565 58.3(7) ?
Li4 Li2 Al1 38_665 30_565 127.3(13) ?
Li3 Li2 Al1 4_566 30_565 56.2(7) ?
Li3 Li2 Al1 13 30_565 117.5(15) ?
Cl2 Li2 Al1 . 30_565 93.9(10) ?
Al1 Li2 Al1 46_556 30_565 89.75(15) ?
O2 Li2 Al1 28_566 41_556 28.68(17) ?
O2 Li2 Al1 37 41_556 152.45(6) ?
O1 Li2 Al1 39_556 41_556 62.41(19) ?
O1 Li2 Al1 26_565 41_556 115.2(7) ?
Li4 Li2 Al1 27_656 41_556 127.3(13) ?
Li4 Li2 Al1 38_665 41_556 58.3(7) ?
Li3 Li2 Al1 4_566 41_556 117.5(15) ?
Li3 Li2 Al1 13 41_556 56.2(7) ?
Cl2 Li2 Al1 . 41_556 93.9(10) ?
Al1 Li2 Al1 46_556 41_556 89.73(15) ?
Al1 Li2 Al1 30_565 41_556 172(2) ?
O2 Li3 O2 20_655 36_565 96.4(16) ?
O2 Li3 O2 20_655 40_556 96.4(16) ?
O2 Li3 O2 36_565 40_556 96.4(16) ?
O2 Li3 Cl1 20_655 . 120.6(12) ?
O2 Li3 Cl1 36_565 . 120.6(12) ?
O2 Li3 Cl1 40_556 . 120.6(12) ?
O2 Li3 Li1 20_655 38 108.9(5) ?
O2 Li3 Li1 36_565 38 140.8(8) ?
O2 Li3 Li1 40_556 38 52.5(10) ?
Cl1 Li3 Li1 . 38 71.3(15) ?
O2 Li3 Li1 20_655 18 52.4(10) ?
O2 Li3 Li1 36_565 18 108.9(5) ?
O2 Li3 Li1 40_556 18 140.8(8) ?
Cl1 Li3 Li1 . 18 71.3(15) ?
Li1 Li3 Li1 38 18 110.2(15) ?
O2 Li3 Li1 20_655 34 140.8(8) ?
O2 Li3 Li1 36_565 34 52.4(10) ?
O2 Li3 Li1 40_556 34 108.9(5) ?
Cl1 Li3 Li1 . 34 71.3(15) ?
Li1 Li3 Li1 38 34 110.2(15) ?
Li1 Li3 Li1 18 34 110.2(15) ?
O2 Li3 O1 20_655 34 157(2) ?
O2 Li3 O1 36_565 34 71.5(2) ?
O2 Li3 O1 40_556 34 66.68(17) ?
Cl1 Li3 O1 . 34 82.2(11) ?
Li1 Li3 O1 38 34 74.0(4) ?
Li1 Li3 O1 18 34 149(2) ?
Li1 Li3 O1 34 34 44.4(3) ?
O2 Li3 O1 20_655 18 71.5(2) ?
O2 Li3 O1 36_565 18 66.68(17) ?
O2 Li3 O1 40_556 18 157(2) ?
Cl1 Li3 O1 . 18 82.2(11) ?
Li1 Li3 O1 38 18 149(2) ?
Li1 Li3 O1 18 18 44.4(3) ?
Li1 Li3 O1 34 18 73.9(4) ?
O1 Li3 O1 34 18 118.2(5) ?
O2 Li3 O1 20_655 38 66.68(17) ?
O2 Li3 O1 36_565 38 157(2) ?
O2 Li3 O1 40_556 38 71.5(2) ?
Cl1 Li3 O1 . 38 82.2(11) ?
Li1 Li3 O1 38 38 44.4(3) ?
Li1 Li3 O1 18 38 73.9(4) ?
Li1 Li3 O1 34 38 149(2) ?
O1 Li3 O1 34 38 118.2(5) ?
O1 Li3 O1 18 38 118.2(5) ?
O2 Li3 Li2 20_655 29_454 45.2(8) ?
O2 Li3 Li2 36_565 29_454 105.2(6) ?
O2 Li3 Li2 40_556 29_454 137.0(11) ?
Cl1 Li3 Li2 . 29_454 79.1(13) ?
Li1 Li3 Li2 38 29_454 113.8(9) ?
Li1 Li3 Li2 18 29_454 7.8(17) ?
Li1 Li3 Li2 34 29_454 113.8(9) ?
O1 Li3 Li2 34 29_454 155.6(18) ?
O1 Li3 Li2 18 29_454 43.86(15) ?
O1 Li3 Li2 38 29_454 74.5(3) ?
O2 Li3 Li2 20_655 13_544 105.2(6) ?
O2 Li3 Li2 36_565 13_544 137.0(11) ?
O2 Li3 Li2 40_556 13_544 45.2(8) ?
Cl1 Li3 Li2 . 13_544 79.1(13) ?
Li1 Li3 Li2 38 13_544 7.8(17) ?
Li1 Li3 Li2 18 13_544 113.8(9) ?
Li1 Li3 Li2 34 13_544 113.8(9) ?
O1 Li3 Li2 34 13_544 74.5(3) ?
O1 Li3 Li2 18 13_544 155.6(18) ?
O1 Li3 Li2 38 13_544 43.86(15) ?
Li2 Li3 Li2 29_454 13_544 116.5(8) ?
O1 Li4 O1 8_666 4_666 96.6(15) ?
O1 Li4 O1 8_666 12_666 96.6(15) ?
O1 Li4 O1 4_666 12_666 96.6(15) ?
O1 Li4 Cl2 8_666 . 120.5(12) ?
O1 Li4 Cl2 4_666 . 120.5(12) ?
O1 Li4 Cl2 12_666 . 120.5(12) ?
O1 Li4 Li2 8_666 38_665 140.6(8) ?
O1 Li4 Li2 4_666 38_665 51.7(10) ?
O1 Li4 Li2 12_666 38_665 108.6(5) ?
Cl2 Li4 Li2 . 38_665 71.9(15) ?
O1 Li4 Li2 8_666 34_656 108.6(5) ?
O1 Li4 Li2 4_666 34_656 140.6(8) ?
O1 Li4 Li2 12_666 34_656 51.7(10) ?
Cl2 Li4 Li2 . 34_656 71.9(15) ?
Li2 Li4 Li2 38_665 34_656 110.8(14) ?
O1 Li4 Li2 8_666 18_566 51.7(10) ?
O1 Li4 Li2 4_666 18_566 108.6(5) ?
O1 Li4 Li2 12_666 18_566 140.6(8) ?
Cl2 Li4 Li2 . 18_566 71.9(15) ?
Li2 Li4 Li2 38_665 18_566 110.8(14) ?
Li2 Li4 Li2 34_656 18_566 110.9(14) ?
O1 Li4 O2 8_666 15_656 157(2) ?
O1 Li4 O2 4_666 15_656 71.5(2) ?
O1 Li4 O2 12_666 15_656 66.70(16) ?
Cl2 Li4 O2 . 15_656 82.1(11) ?
Li2 Li4 O2 38_665 15_656 44.3(2) ?
Li2 Li4 O2 34_656 15_656 74.0(4) ?
Li2 Li4 O2 18_566 15_656 150(2) ?
O1 Li4 O2 8_666 47_566 66.70(16) ?
O1 Li4 O2 4_666 47_566 157(2) ?
O1 Li4 O2 12_666 47_566 71.5(2) ?
Cl2 Li4 O2 . 47_566 82.1(11) ?
Li2 Li4 O2 38_665 47_566 150(2) ?
Li2 Li4 O2 34_656 47_566 44.3(2) ?
Li2 Li4 O2 18_566 47_566 74.0(4) ?
O2 Li4 O2 15_656 47_566 118.2(5) ?
O1 Li4 O2 8_666 31_665 71.5(2) ?
O1 Li4 O2 4_666 31_665 66.70(16) ?
O1 Li4 O2 12_666 31_665 157(2) ?
Cl2 Li4 O2 . 31_665 82.1(11) ?
Li2 Li4 O2 38_665 31_665 74.0(4) ?
Li2 Li4 O2 34_656 31_665 150(2) ?
Li2 Li4 O2 18_566 31_665 44.3(2) ?
O2 Li4 O2 15_656 31_665 118.2(5) ?
O2 Li4 O2 47_566 31_665 118.2(5) ?
O1 Li4 Al1 8_666 10_666 68.7(7) ?
O1 Li4 Al1 4_666 10_666 37.0(3) ?
O1 Li4 Al1 12_666 10_666 122(2) ?
Cl2 Li4 Al1 . 10_666 114.3(9) ?
Li2 Li4 Al1 38_665 10_666 72.2(6) ?
Li2 Li4 Al1 34_656 10_666 174(2) ?
Li2 Li4 Al1 18_566 10_666 72.2(6) ?
O2 Li4 Al1 15_656 10_666 106.3(4) ?
O2 Li4 Al1 47_566 10_666 134.6(7) ?
O2 Li4 Al1 31_665 10_666 35.59(12) ?
O1 Li4 Al1 8_666 2_666 37.0(3) ?
O1 Li4 Al1 4_666 2_666 122(2) ?
O1 Li4 Al1 12_666 2_666 68.7(7) ?
Cl2 Li4 Al1 . 2_666 114.3(9) ?
Li2 Li4 Al1 38_665 2_666 174(2) ?
Li2 Li4 Al1 34_656 2_666 72.2(6) ?
Li2 Li4 Al1 18_566 2_666 72.2(6) ?
O2 Li4 Al1 15_656 2_666 134.6(7) ?
O2 Li4 Al1 47_566 2_666 35.59(12) ?
O2 Li4 Al1 31_665 2_666 106.3(4) ?
Al1 Li4 Al1 10_666 2_666 104.3(11) ?
O1 B1 O1 . 9 119.972(15) ?
O1 B1 O1 . 5 119.972(15) ?
O1 B1 O1 9 5 119.972(15) ?
O2 B2 O2 33 37 119.982(12) ?
O2 B2 O2 33 17 119.982(13) ?
O2 B2 O2 37 17 119.982(12) ?
O1 Al1 O2 6 46_545 107.12(9) ?
O1 Al1 O1 6 5 114.42(15) ?
O2 Al1 O1 46_545 5 107.03(8) ?
O1 Al1 O2 6 48 107.03(8) ?
O2 Al1 O2 46_545 48 114.35(15) ?
O1 Al1 O2 5 48 107.12(9) ?
O1 Al1 Li4 6 3_646 95.5(7) ?
O2 Al1 Li4 46_545 3_646 153.8(2) ?
O1 Al1 Li4 5 3_646 49.8(3) ?
O2 Al1 Li4 48 3_646 69.7(8) ?
O1 Al1 Li4 6 2_664 49.8(3) ?
O2 Al1 Li4 46_545 2_664 69.7(8) ?
O1 Al1 Li4 5 2_664 95.5(7) ?
O2 Al1 Li4 48 2_664 153.8(2) ?
Li4 Al1 Li4 3_646 2_664 119.1(19) ?
O1 Al1 Li3 6 16 153.8(2) ?
O2 Al1 Li3 46_545 16 49.8(3) ?
O1 Al1 Li3 5 16 69.5(9) ?
O2 Al1 Li3 48 16 95.6(7) ?
Li4 Al1 Li3 3_646 16 104.9(7) ?
Li4 Al1 Li3 2_664 16 104.9(7) ?
O1 Al1 Li3 6 13_544 69.5(9) ?
O2 Al1 Li3 46_545 13_544 95.6(7) ?
O1 Al1 Li3 5 13_544 153.8(2) ?
O2 Al1 Li3 48 13_544 49.8(3) ?
Li4 Al1 Li3 3_646 13_544 104.9(7) ?
Li4 Al1 Li3 2_664 13_544 104.9(7) ?
Li3 Al1 Li3 16 13_544 119(2) ?
O1 Al1 Li2 6 41_444 37.0(5) ?
O2 Al1 Li2 46_545 41_444 74.9(9) ?
O1 Al1 Li2 5 41_444 143.0(5) ?
O2 Al1 Li2 48 41_444 105.1(9) ?
Li4 Al1 Li2 3_646 41_444 130.5(9) ?
Li4 Al1 Li2 2_664 41_444 49.5(9) ?
Li3 Al1 Li2 16 41_444 124.6(9) ?
Li3 Al1 Li2 13_544 41_444 55.4(9) ?
O1 Al1 Li2 6 22_645 98.7(9) ?
O2 Al1 Li2 46_545 22_645 34.2(3) ?
O1 Al1 Li2 5 22_645 81.3(9) ?
O2 Al1 Li2 48 22_645 145.8(3) ?
Li4 Al1 Li2 3_646 22_645 130.5(9) ?
Li4 Al1 Li2 2_664 22_645 49.5(9) ?
Li3 Al1 Li2 16 22_645 55.4(9) ?
Li3 Al1 Li2 13_544 22_645 124.6(9) ?
Li2 Al1 Li2 41_444 22_645 82(2) ?
O1 Al1 Li2 6 33_444 81.3(9) ?
O2 Al1 Li2 46_545 33_444 145.8(3) ?
O1 Al1 Li2 5 33_444 98.7(9) ?
O2 Al1 Li2 48 33_444 34.2(3) ?
Li4 Al1 Li2 3_646 33_444 49.5(9) ?
Li4 Al1 Li2 2_664 33_444 130.5(9) ?
Li3 Al1 Li2 16 33_444 124.6(9) ?
Li3 Al1 Li2 13_544 33_444 55.4(9) ?
Li2 Al1 Li2 41_444 33_444 98(2) ?
Li2 Al1 Li2 22_645 33_444 179.99(5) ?
O1 Al1 Li2 6 42_456 143.0(5) ?
O2 Al1 Li2 46_545 42_456 105.1(9) ?
O1 Al1 Li2 5 42_456 37.0(5) ?
O2 Al1 Li2 48 42_456 74.9(9) ?
Li4 Al1 Li2 3_646 42_456 49.5(9) ?
Li4 Al1 Li2 2_664 42_456 130.5(9) ?
Li3 Al1 Li2 16 42_456 55.4(9) ?
Li3 Al1 Li2 13_544 42_456 124.6(9) ?
Li2 Al1 Li2 41_444 42_456 180.0(17) ?
Li2 Al1 Li2 22_645 42_456 98(2) ?
Li2 Al1 Li2 33_444 42_456 82(2) ?
B1 O1 Al1 . 9 119.05(13) ?
B1 O1 Li1 . . 112.4(12) ?
Al1 O1 Li1 9 . 117.4(4) ?
B1 O1 Li2 . 26_564 122.3(12) ?
Al1 O1 Li2 9 26_564 113.4(6) ?
Li1 O1 Li2 . 26_564 13(3) ?
B1 O1 Li4 . 4_466 123.9(9) ?
Al1 O1 Li4 9 4_466 93.12(8) ?
Li1 O1 Li4 . 4_466 85.7(19) ?
Li2 O1 Li4 26_564 4_466 73.2(19) ?
B1 O1 Li3 . 38 102.2(9) ?
Al1 O1 Li3 9 38 74.9(10) ?
Li1 O1 Li3 . 38 61.3(10) ?
Li2 O1 Li3 26_564 38 69.5(10) ?
Li4 O1 Li3 4_466 38 131.5(12) ?
B1 O1 Li3 . . 75.8(3) ?
Al1 O1 Li3 9 . 112.35(10) ?
Li1 O1 Li3 . . 50.3(16) ?
Li2 O1 Li3 26_564 . 63.2(15) ?
Li4 O1 Li3 4_466 . 135.3(9) ?
Li3 O1 Li3 38 . 38.8(10) ?
B2 O2 Al1 37_445 18 118.94(13) ?
B2 O2 Li2 37_445 37_445 113.5(13) ?
Al1 O2 Li2 18 37_445 117.1(5) ?
B2 O2 Li1 37_445 14 123.2(11) ?
Al1 O2 Li1 18 14 113.0(5) ?
Li2 O2 Li1 37_445 14 13(3) ?
B2 O2 Li3 37_445 40_456 123.8(10) ?
Al1 O2 Li3 18 40_456 93.19(8) ?
Li2 O2 Li3 37_445 40_456 85(2) ?
Li1 O2 Li3 14 40_456 72.1(18) ?
B2 O2 Li4 37_445 15_646 102.4(9) ?
Al1 O2 Li4 18 15_646 74.7(10) ?
Li2 O2 Li4 37_445 15_646 62.0(11) ?
Li1 O2 Li4 14 15_646 70.2(10) ?
Li3 O2 Li4 40_456 15_646 131.4(12) ?
B2 O2 Li4 37_445 . 82.6(3) ?
Al1 O2 Li4 18 . 90.33(9) ?
Li2 O2 Li4 37_445 . 64.2(14) ?
Li1 O2 Li4 14 . 75.6(13) ?
Li3 O2 Li4 40_456 . 146.2(12) ?
Li4 O2 Li4 15_646 . 21.0(10) ?
Li3 Cl1 Li3 . 16 109.468(7) ?
Li3 Cl1 Li3 . 27 109.473(3) ?
Li3 Cl1 Li3 16 27 109.4730(10) ?
Li3 Cl1 Li3 . 38 109.4730(10) ?
Li3 Cl1 Li3 16 38 109.5 ?
Li3 Cl1 Li3 27 38 109.468(2) ?
Li3 Cl1 Li1 . . 125.2660(10) ?
Li3 Cl1 Li1 16 . 125.266(4) ?
Li3 Cl1 Li1 27 . 54.7340(10) ?
Li3 Cl1 Li1 38 . 54.734(2) ?
Li3 Cl1 Li1 . 18 54.736(2) ?
Li3 Cl1 Li1 16 18 125.264(3) ?
Li3 Cl1 Li1 27 18 54.736(2) ?
Li3 Cl1 Li1 38 18 125.264(2) ?
Li1 Cl1 Li1 . 18 90.000(3) ?
Li3 Cl1 Li1 . 9 125.264(5) ?
Li3 Cl1 Li1 16 9 54.7360(10) ?
Li3 Cl1 Li1 27 9 54.736(2) ?
Li3 Cl1 Li1 38 9 125.264(4) ?
Li1 Cl1 Li1 . 9 90.000(3) ?
Li1 Cl1 Li1 18 9 90.0 ?
Li3 Cl1 Li1 . 34 54.736(2) ?
Li3 Cl1 Li1 16 34 125.2640(10) ?
Li3 Cl1 Li1 27 34 125.264(2) ?
Li3 Cl1 Li1 38 34 54.736(2) ?
Li1 Cl1 Li1 . 34 90.000(3) ?
Li1 Cl1 Li1 18 34 90.0 ?
Li1 Cl1 Li1 9 34 180.0 ?
Li3 Cl1 Li1 . 5 125.2640(10) ?
Li3 Cl1 Li1 16 5 54.7360(10) ?
Li3 Cl1 Li1 27 5 125.264(4) ?
Li3 Cl1 Li1 38 5 54.7360(10) ?
Li1 Cl1 Li1 . 5 90.000(4) ?
Li1 Cl1 Li1 18 5 180.0 ?
Li1 Cl1 Li1 9 5 90.000(2) ?
Li1 Cl1 Li1 34 5 90.0 ?
Li3 Cl1 Li1 . 38 54.734(2) ?
Li3 Cl1 Li1 16 38 54.734(3) ?
Li3 Cl1 Li1 27 38 125.266(2) ?
Li3 Cl1 Li1 38 38 125.2660(10) ?
Li1 Cl1 Li1 . 38 180.0 ?
Li1 Cl1 Li1 18 38 90.000(5) ?
Li1 Cl1 Li1 9 38 90.0 ?
Li1 Cl1 Li1 34 38 90.000(4) ?
Li1 Cl1 Li1 5 38 90.0000(10) ?
Li4 Cl2 Li4 . 16_566 109.474(11) ?
Li4 Cl2 Li4 . 38_665 109.470(2) ?
Li4 Cl2 Li4 16_566 38_665 109.470(3) ?
Li4 Cl2 Li4 . 27_656 109.470(6) ?
Li4 Cl2 Li4 16_566 27_656 109.5 ?
Li4 Cl2 Li4 38_665 27_656 109.474(7) ?
Li4 Cl2 Li2 . . 125.263(4) ?
Li4 Cl2 Li2 16_566 . 125.263(12) ?
Li4 Cl2 Li2 38_665 . 54.737(7) ?
Li4 Cl2 Li2 27_656 . 54.737(6) ?

loop_
_geom_bond_atom_site_label_1
_geom_bond_atom_site_label_2
_geom_bond_site_symmetry_2
_geom_bond_distance
_geom_bond_publ_flag
Li1 Li2 26_564 0.48(10) ?
Li1 O1 16 2.053(3) ?
Li1 O1 . 2.053(3) ?
Li1 O2 14_554 2.143(16) ?
Li1 O2 3_556 2.143(16) ?
Li1 Li3 27 2.57(4) ?
Li1 Li3 38 2.57(4) ?
Li1 Li4 4_466 2.91(4) ?
Li1 Li4 13_444 2.91(4) ?
Li1 Cl1 . 2.98(6) ?
Li1 Al1 9 3.256(5) ?
Li1 Al1 5 3.256(5) ?
Li2 O2 28_566 2.056(4) ?
Li2 O2 37 2.056(4) ?
Li2 O1 39_556 2.132(16) ?
Li2 O1 26_565 2.132(16) ?
Li2 Li4 27_656 2.60(4) ?
Li2 Li4 38_665 2.60(4) ?
Li2 Li3 4_566 2.88(4) ?
Li2 Li3 13 2.88(4) ?
Li2 Cl2 . 3.03(6) ?
Li2 Al1 46_556 3.253(4) ?
Li2 Al1 30_565 3.253(4) ?
Li2 Al1 41_556 3.253(4) ?
Li3 O2 20_655 2.23(3) ?
Li3 O2 36_565 2.23(3) ?
Li3 O2 40_556 2.23(3) ?
Li3 Cl1 . 2.55(6) ?
Li3 O1 34 2.824(8) ?
Li3 O1 18 2.824(8) ?
Li3 O1 38 2.824(8) ?
Li4 O1 8_666 2.23(3) ?
Li4 O1 4_666 2.23(3) ?
Li4 O1 12_666 2.23(3) ?
Li4 Cl2 . 2.55(5) ?
Li4 O2 15_656 2.826(8) ?
Li4 O2 47_566 2.826(8) ?
Li4 O2 31_665 2.826(8) ?
Li4 Al1 10_666 2.91(2) ?
Li4 Al1 2_666 2.91(2) ?
B1 O1 . 1.3693(17) ?
B1 O1 9 1.3693(17) ?
B1 O1 5 1.3693(17) ?
B2 O2 33 1.3702(17) ?
B2 O2 37 1.3702(17) ?
B2 O2 17 1.3702(17) ?
Al1 O1 6 1.754(2) ?
Al1 O2 46_545 1.754(2) ?
Al1 O1 5 1.754(2) ?
Al1 O2 48 1.754(2) ?
